data_4030017
loop_
_publ_author_name
'Xue, Jing Yang'
'Ikemoto, Koki'
'Takahashi, Norihisa'
'Izumi, Tomoo'
'Taka, Hideo'
'Kita, Hiroshi'
'Sato, Sota'
'Isobe, Hiroyuki'

_publ_section_title
;
 Cyclo-meta-phenylene Revisited: Nickel-Mediated Synthesis, Molecular
 Structures, and Device Applications.
;
_journal_issue 20
_journal_name_full 'The Journal of organic chemistry'
_journal_page_first 9735
_journal_page_last 9739
_journal_paper_doi 10.1021/jo501903n
_journal_volume 79
_journal_year 2014
_chemical_formula_moiety 'C30 H20'
_chemical_formula_sum 'C30 H20'
_chemical_formula_weight 380.49
_space_group_crystal_system monoclinic
_space_group_IT_number 14
_space_group_name_Hall '-P 2yn'
_space_group_name_H-M_alt 'P 1 21/n 1'
_symmetry_space_group_name_Hall '-P 2yn'
_symmetry_space_group_name_H-M 'P 1 21/n 1'
_atom_sites_solution_hydrogens geom
_atom_sites_solution_primary direct
_atom_sites_solution_secondary difmap
_audit_creation_date 2014-06-27
_audit_creation_method 'by CrystalStructure 4.1'
_cell_angle_alpha 90.0000
_cell_angle_beta 107.144(3)
_cell_angle_gamma 90.0000
_cell_formula_units_Z 4
_cell_length_a 16.2882(18)
_cell_length_b 5.4529(7)
_cell_length_c 22.623(3)
_cell_measurement_reflns_used 1722
_cell_measurement_temperature 93
_cell_measurement_theta_max 74.20
_cell_measurement_theta_min 28.60
_cell_volume 1920.0(4)
_computing_cell_refinement 'CrystalClear-SM Expert 2.1 b29'
_computing_data_collection 'CrystalClear-SM Expert 2.1 b29 (Rigaku, 2013)'
_computing_data_reduction 'CrystalClear-SM Expert 2.1 b29'
_computing_molecular_graphics 'CrystalStructure 4.1'
_computing_publication_material 'CrystalStructure 4.1 (Rigaku, 2014)'
_computing_structure_refinement 'SHELXL97 (Sheldrick, 2008)'
_computing_structure_solution 'SIR92 (Altomare, et al., 1994)'
_diffrn_ambient_temperature 93
_diffrn_detector_area_resol_mean 5.814
_diffrn_measured_fraction_theta_full 0.978
_diffrn_measured_fraction_theta_max 0.978
_diffrn_measurement_device_type 'Rigaku XtaLAB P200'
_diffrn_measurement_method \w
_diffrn_radiation_type 'Cu K\a'
_diffrn_radiation_wavelength 1.54187
_diffrn_reflns_av_R_equivalents 0.0223
_diffrn_reflns_Laue_measured_fraction_full 0.000
_diffrn_reflns_Laue_measured_fraction_max 0.000
_diffrn_reflns_limit_h_max 20
_diffrn_reflns_limit_h_min -20
_diffrn_reflns_limit_k_max 5
_diffrn_reflns_limit_k_min -6
_diffrn_reflns_limit_l_max 28
_diffrn_reflns_limit_l_min -28
_diffrn_reflns_number 26741
_diffrn_reflns_point_group_measured_fraction_full 0.000
_diffrn_reflns_point_group_measured_fraction_max 0.000
_diffrn_reflns_theta_full 74.230
_diffrn_reflns_theta_max 74.230
_diffrn_reflns_theta_min 3.959
_diffrn_standards_number 0
_exptl_absorpt_coefficient_mu 0.565
_exptl_absorpt_correction_T_max 0.978
_exptl_absorpt_correction_T_min 0.910
_exptl_absorpt_correction_type multi-scan
_exptl_absorpt_process_details 'REQAB (Rigaku, 1998)'
_exptl_crystal_colour colorless
_exptl_crystal_density_diffrn 1.316
_exptl_crystal_density_method 'not measured'
_exptl_crystal_description prism
_exptl_crystal_F_000 800.00
_exptl_crystal_size_max 0.130
_exptl_crystal_size_mid 0.050
_exptl_crystal_size_min 0.040
_refine_diff_density_max 0.21
_refine_diff_density_min -0.21
_refine_ls_extinction_method none
_refine_ls_goodness_of_fit_ref 1.026
_refine_ls_hydrogen_treatment refxyz
_refine_ls_number_parameters 271
_refine_ls_number_reflns 3825
_refine_ls_number_restraints 0
_refine_ls_R_factor_all 0.0382
_refine_ls_R_factor_gt 0.0368
_refine_ls_shift/su_max 0.000
_refine_ls_structure_factor_coef Fsqd
_refine_ls_weighting_details 'w = 1/[\s^2^(Fo^2^)+(0.0654P)^2^+0.6861P] where P=(Fo^2^+2Fc^2^)/3'
_refine_ls_weighting_scheme calc
_refine_ls_wR_factor_gt 0.1020
_refine_ls_wR_factor_ref 0.1042
_reflns_number_gt 3641
_reflns_number_total 3826
_reflns_threshold_expression F^2^>2.0\s(F^2^)
_cod_data_source_file jo501903n_si_002.cif
_cod_data_source_block 5CMP
_cod_depositor_comments 'Adding full bibliography for 4030014--4030018.cif.'
_cod_database_code 4030017

loop_
_symmetry_equiv_pos_site_id
_space_group_symop_operation_xyz
1 +X,+Y,+Z
2 1/2-X,1/2+Y,1/2-Z
3 -X,-Y,-Z
4 1/2+X,1/2-Y,1/2+Z

loop_
_atom_site_label
_atom_site_type_symbol
_atom_site_fract_x
_atom_site_fract_y
_atom_site_fract_z
_atom_site_U_iso_or_equiv
_atom_site_adp_type
_atom_site_occupancy
_atom_site_site_symmetry_multiplicity
_atom_site_calc_flag
C1 C 0.39196(6) -0.44787(19) 0.23023(5) 0.0171(2) Uani 1 4 d
H1A H 0.41838 -0.29164 0.23194 0.0205 Uiso 1 4 d
C2 C 0.34113(6) -0.5320(2) 0.17278(5) 0.0177(2) Uani 1 4 d
C3 C 0.29838(6) -0.7552(2) 0.17173(5) 0.0197(2) Uani 1 4 d
H3A H 0.26151 -0.81672 0.1339 0.0236 Uiso 1 4 d
C4 C 0.31010(7) -0.8873(2) 0.22646(5) 0.0206(2) Uani 1 4 d
H4A H 0.28034 -1.03789 0.22527 0.0247 Uiso 1 4 d
C5 C 0.36429(7) -0.8044(2) 0.28292(5) 0.0198(2) Uani 1 4 d
H5A H 0.37251 -0.89999 0.31931 0.0238 Uiso 1 4 d
C6 C 0.40634(6) -0.5794(2) 0.28534(5) 0.0177(2) Uani 1 4 d
C7 C 0.40958(6) -0.2306(2) 0.12073(5) 0.0175(2) Uani 1 4 d
H7A H 0.46205 -0.26933 0.15117 0.0209 Uiso 1 4 d
C8 C 0.40895(7) -0.0349(2) 0.08053(5) 0.0176(2) Uani 1 4 d
C9 C 0.33514(7) -0.0018(2) 0.03069(5) 0.0209(2) Uani 1 4 d
H9A H 0.33315 0.12445 0.00136 0.0250 Uiso 1 4 d
C10 C 0.26430(7) -0.1548(2) 0.02410(5) 0.0235(2) Uani 1 4 d
H10A H 0.21543 -0.13681 -0.01105 0.0282 Uiso 1 4 d
C11 C 0.26382(7) -0.3338(2) 0.06816(5) 0.0209(2) Uani 1 4 d
H11A H 0.21375 -0.42976 0.06401 0.0251 Uiso 1 4 d
C12 C 0.33708(7) -0.37191(19) 0.11845(5) 0.0177(2) Uani 1 4 d
C13 C 0.51845(6) 0.17239(19) 0.16219(5) 0.0165(2) Uani 1 4 d
H13A H 0.4863 0.11635 0.18841 0.0198 Uiso 1 4 d
C14 C 0.59697(6) 0.28888(19) 0.18957(5) 0.0169(2) Uani 1 4 d
C15 C 0.63771(7) 0.3981(2) 0.14971(5) 0.0197(2) Uani 1 4 d
H15A H 0.69033 0.48368 0.16611 0.0236 Uiso 1 4 d
C16 C 0.60075(7) 0.3808(2) 0.08580(5) 0.0215(2) Uani 1 4 d
H16A H 0.62724 0.46318 0.05922 0.0258 Uiso 1 4 d
C17 C 0.52589(7) 0.2458(2) 0.05985(5) 0.0198(2) Uani 1 4 d
H17A H 0.50336 0.23052 0.01621 0.0238 Uiso 1 4 d
C18 C 0.48449(6) 0.13354(19) 0.09867(5) 0.0172(2) Uani 1 4 d
C19 C 0.60076(7) 0.0887(2) 0.28773(5) 0.0193(2) Uani 1 4 d
H19A H 0.56002 -0.02102 0.26242 0.0232 Uiso 1 4 d
C20 C 0.62321(6) 0.0542(2) 0.35147(5) 0.0178(2) Uani 1 4 d
C21 C 0.68610(7) 0.2104(2) 0.38802(5) 0.0194(2) Uani 1 4 d
H21A H 0.70385 0.1939 0.43177 0.0233 Uiso 1 4 d
C22 C 0.72257(7) 0.3903(2) 0.35987(5) 0.0208(2) Uani 1 4 d
H22A H 0.76617 0.49288 0.38502 0.0249 Uiso 1 4 d
C23 C 0.69701(6) 0.4245(2) 0.29593(5) 0.0188(2) Uani 1 4 d
H23A H 0.72243 0.54997 0.27804 0.0226 Uiso 1 4 d
C24 C 0.63357(6) 0.27226(19) 0.25829(5) 0.0171(2) Uani 1 4 d
C25 C 0.52976(6) -0.31415(19) 0.33293(5) 0.0171(2) Uani 1 4 d
H25A H 0.54737 -0.34338 0.29708 0.0205 Uiso 1 4 d
C26 C 0.46277(6) -0.4554(2) 0.34142(5) 0.0179(2) Uani 1 4 d
C27 C 0.44669(7) -0.4392(2) 0.39881(5) 0.0224(2) Uani 1 4 d
H27A H 0.40367 -0.53845 0.40743 0.0269 Uiso 1 4 d
C28 C 0.49442(8) -0.2763(2) 0.44308(5) 0.0247(2) Uani 1 4 d
H28A H 0.48573 -0.27272 0.48279 0.0296 Uiso 1 4 d
C29 C 0.55468(7) -0.1179(2) 0.43075(5) 0.0218(2) Uani 1 4 d
H29A H 0.58352 -0.00071 0.46078 0.0261 Uiso 1 4 d
C30 C 0.57248(6) -0.1324(2) 0.37396(5) 0.0182(2) Uani 1 4 d

loop_
_atom_site_aniso_label
_atom_site_aniso_U_11
_atom_site_aniso_U_22
_atom_site_aniso_U_33
_atom_site_aniso_U_12
_atom_site_aniso_U_13
_atom_site_aniso_U_23
C1 0.0151(5) 0.0143(5) 0.0227(5) -0.0001(4) 0.0069(4) 0.0003(4)
C2 0.0152(5) 0.0167(5) 0.0218(5) 0.0014(4) 0.0065(4) -0.0015(4)
C3 0.0148(5) 0.0180(5) 0.0270(5) -0.0004(4) 0.0073(4) -0.0037(4)
C4 0.0168(5) 0.0143(5) 0.0336(6) -0.0004(4) 0.0118(4) -0.0003(4)
C5 0.0177(5) 0.0167(5) 0.0278(5) 0.0034(4) 0.0109(4) 0.0044(4)
C6 0.0151(5) 0.0172(5) 0.0225(5) 0.0034(4) 0.0080(4) 0.0017(4)
C7 0.0166(5) 0.0183(5) 0.0169(5) 0.0008(4) 0.0039(4) -0.0014(4)
C8 0.0183(5) 0.0192(5) 0.0161(5) 0.0007(4) 0.0062(4) -0.0015(4)
C9 0.0227(5) 0.0238(6) 0.0151(5) -0.0005(4) 0.0040(4) 0.0014(4)
C10 0.0201(5) 0.0296(6) 0.0173(5) -0.0015(4) 0.0003(4) -0.0012(4)
C11 0.0176(5) 0.0228(6) 0.0210(5) -0.0038(4) 0.0035(4) -0.0046(4)
C12 0.0182(5) 0.0156(5) 0.0191(5) -0.0002(4) 0.0055(4) -0.0034(4)
C13 0.0164(5) 0.0165(5) 0.0174(5) 0.0004(4) 0.0063(4) 0.0019(4)
C14 0.0166(5) 0.0140(5) 0.0202(5) 0.0014(4) 0.0055(4) 0.0001(4)
C15 0.0170(5) 0.0176(5) 0.0246(5) -0.0013(4) 0.0065(4) 0.0011(4)
C16 0.0227(5) 0.0212(5) 0.0231(5) -0.0001(4) 0.0104(4) 0.0054(4)
C17 0.0219(5) 0.0205(5) 0.0173(5) 0.0018(4) 0.0061(4) 0.0021(4)
C18 0.0161(5) 0.0164(5) 0.0189(5) 0.0025(4) 0.0046(4) 0.0013(4)
C19 0.0180(5) 0.0189(5) 0.0187(5) -0.0024(4) 0.0019(4) -0.0019(4)
C20 0.0153(5) 0.0183(5) 0.0187(5) 0.0034(4) 0.0035(4) -0.0014(4)
C21 0.0172(5) 0.0219(5) 0.0174(5) 0.0030(4) 0.0023(4) -0.0039(4)
C22 0.0154(5) 0.0215(5) 0.0232(5) -0.0009(4) 0.0023(4) -0.0060(4)
C23 0.0148(5) 0.0176(5) 0.0241(5) -0.0002(4) 0.0058(4) -0.0021(4)
C24 0.0147(5) 0.0162(5) 0.0206(5) 0.0016(4) 0.0053(4) -0.0013(4)
C25 0.0161(5) 0.0186(5) 0.0166(5) 0.0048(4) 0.0049(4) 0.0029(4)
C26 0.0171(5) 0.0157(5) 0.0204(5) 0.0047(4) 0.0051(4) 0.0042(4)
C27 0.0228(5) 0.0239(6) 0.0226(5) 0.0036(4) 0.0098(4) 0.0067(4)
C28 0.0292(6) 0.0290(6) 0.0173(5) 0.0050(5) 0.0091(4) 0.0041(4)
C29 0.0234(5) 0.0240(6) 0.0161(5) 0.0039(4) 0.0029(4) 0.0005(4)
C30 0.0156(5) 0.0203(5) 0.0168(5) 0.0045(4) 0.0021(4) 0.0018(4)

loop_
_atom_type_symbol
_atom_type_description
_atom_type_scat_dispersion_real
_atom_type_scat_dispersion_imag
_atom_type_scat_source
C C 0.0181 0.0091
;
International Tables for Crystallography
(Vol. C, Tables 4.2.6.8 and 6.1.1.4)
;
H H 0.0000 0.0000
;
International Tables for Crystallography
(Vol. C, Table 6.1.1.4)
;

loop_
_geom_angle_atom_site_label_1
_geom_angle_atom_site_label_2
_geom_angle_atom_site_label_3
_geom_angle
_geom_angle_publ_flag
C2 C1 C6 124.01(10) yes
C1 C2 C3 117.20(10) yes
C1 C2 C12 116.38(9) yes
C3 C2 C12 126.42(9) yes
C2 C3 C4 119.77(9) yes
C3 C4 C5 121.92(10) yes
C4 C5 C6 119.33(10) yes
C1 C6 C5 117.67(9) yes
C1 C6 C26 115.18(9) yes
C5 C6 C26 127.09(10) yes
C8 C7 C12 123.48(9) yes
C7 C8 C9 117.57(10) yes
C7 C8 C18 116.28(8) yes
C9 C8 C18 125.87(10) yes
C8 C9 C10 119.79(10) yes
C9 C10 C11 121.32(9) yes
C10 C11 C12 120.05(10) yes
C2 C12 C7 117.39(8) yes
C2 C12 C11 125.16(10) yes
C7 C12 C11 117.14(10) yes
C14 C13 C18 123.93(11) yes
C13 C14 C15 116.94(10) yes
C13 C14 C24 117.74(10) yes
C15 C14 C24 125.18(9) yes
C14 C15 C16 119.78(10) yes
C15 C16 C17 121.83(11) yes
C16 C17 C18 119.36(10) yes
C8 C18 C13 114.89(10) yes
C8 C18 C17 127.49(10) yes
C13 C18 C17 117.57(9) yes
C20 C19 C24 124.88(9) yes
C19 C20 C21 116.91(10) yes
C19 C20 C30 116.29(9) yes
C21 C20 C30 126.60(10) yes
C20 C21 C22 119.64(10) yes
C21 C22 C23 122.03(9) yes
C22 C23 C24 119.51(10) yes
C14 C24 C19 116.70(9) yes
C14 C24 C23 126.36(10) yes
C19 C24 C23 116.94(10) yes
C26 C25 C30 123.90(11) yes
C6 C26 C25 116.38(10) yes
C6 C26 C27 125.47(10) yes
C25 C26 C27 117.42(9) yes
C26 C27 C28 119.31(11) yes
C27 C28 C29 121.84(11) yes
C28 C29 C30 119.76(10) yes
C20 C30 C25 118.38(10) yes
C20 C30 C29 124.04(10) yes
C25 C30 C29 116.94(10) yes
H1A C1 C2 118.00(11) no
H1A C1 C6 117.99(9) no
C2 C3 H3A 120.11(11) no
H3A C3 C4 120.12(11) no
C3 C4 H4A 119.05(10) no
H4A C4 C5 119.03(11) no
C4 C5 H5A 120.33(11) no
H5A C5 C6 120.34(10) no
H7A C7 C8 118.25(10) no
H7A C7 C12 118.27(11) no
C8 C9 H9A 120.11(11) no
H9A C9 C10 120.10(10) no
C9 C10 H10A 119.35(12) no
H10A C10 C11 119.34(11) no
C10 C11 H11A 119.97(10) no
H11A C11 C12 119.97(11) no
H13A C13 C14 118.03(10) no
H13A C13 C18 118.03(9) no
C14 C15 H15A 120.11(10) no
H15A C15 C16 120.11(12) no
C15 C16 H16A 119.08(10) no
H16A C16 C17 119.09(10) no
C16 C17 H17A 120.32(12) no
H17A C17 C18 120.32(10) no
H19A C19 C20 117.55(11) no
H19A C19 C24 117.56(10) no
C20 C21 H21A 120.19(12) no
H21A C21 C22 120.17(10) no
C21 C22 H22A 118.98(11) no
H22A C22 C23 118.98(12) no
C22 C23 H23A 120.24(10) no
H23A C23 C24 120.25(10) no
H25A C25 C26 118.06(10) no
H25A C25 C30 118.05(10) no
C26 C27 H27A 120.34(10) no
H27A C27 C28 120.34(12) no
C27 C28 H28A 119.08(13) no
H28A C28 C29 119.08(11) no
C28 C29 H29A 120.12(12) no
H29A C29 C30 120.12(12) no

loop_
_geom_bond_atom_site_label_1
_geom_bond_atom_site_label_2
_geom_bond_distance
_geom_bond_publ_flag
C1 C2 1.3966(14) yes
C1 C6 1.3971(16) yes
C2 C3 1.3992(15) yes
C2 C12 1.4930(16) yes
C3 C4 1.3960(16) yes
C4 C5 1.3964(14) yes
C5 C6 1.3983(15) yes
C6 C26 1.4914(14) yes
C7 C8 1.3998(16) yes
C7 C12 1.3984(15) yes
C8 C9 1.3965(14) yes
C8 C18 1.4928(15) yes
C9 C10 1.3958(17) yes
C10 C11 1.3968(17) yes
C11 C12 1.4004(14) yes
C13 C14 1.3985(13) yes
C13 C18 1.3954(15) yes
C14 C15 1.4004(17) yes
C14 C24 1.4947(15) yes
C15 C16 1.3959(15) yes
C16 C17 1.3970(15) yes
C17 C18 1.3964(17) yes
C19 C20 1.3920(16) yes
C19 C24 1.3930(16) yes
C20 C21 1.3997(14) yes
C20 C30 1.4917(16) yes
C21 C22 1.3944(17) yes
C22 C23 1.3947(15) yes
C23 C24 1.4010(13) yes
C25 C26 1.3944(15) yes
C25 C30 1.3953(14) yes
C26 C27 1.4009(17) yes
C27 C28 1.3922(15) yes
C28 C29 1.3958(18) yes
C29 C30 1.4002(17) yes
C1 H1A 0.9501(10) no
C3 H3A 0.9500(10) no
C4 H4A 0.9500(11) no
C5 H5A 0.9498(11) no
C7 H7A 0.9499(9) no
C9 H9A 0.9500(12) no
C10 H10A 0.9499(10) no
C11 H11A 0.9501(12) no
C13 H13A 0.9500(12) no
C15 H15A 0.9500(11) no
C16 H16A 0.9499(13) no
C17 H17A 0.9501(11) no
C19 H19A 0.9500(10) no
C21 H21A 0.9500(11) no
C22 H22A 0.9500(10) no
C23 H23A 0.9500(11) no
C25 H25A 0.9501(12) no
C27 H27A 0.9499(12) no
C28 H28A 0.9500(13) no
C29 H29A 0.9500(11) no

loop_
_geom_contact_atom_site_label_1
_geom_contact_atom_site_label_2
_geom_contact_distance
_geom_contact_publ_flag
_geom_contact_site_symmetry_2
C1 C4 2.7311(15) no .
C1 C7 2.8359(17) no .
C1 C25 2.8095(13) no .
C2 C5 2.8292(16) no .
C3 C6 2.8200(14) no .
C3 C11 3.2109(16) no .
C5 C27 3.2506(15) no .
C7 C10 2.7385(13) no .
C7 C13 2.8056(14) no .
C8 C11 2.8164(16) no .
C9 C12 2.8247(16) no .
C9 C17 3.2716(16) no .
C13 C16 2.7279(17) no .
C13 C19 2.7976(15) no .
C14 C17 2.8293(15) no .
C15 C18 2.8185(14) no .
C15 C23 3.1642(16) no .
C19 C22 2.7195(15) no .
C19 C25 2.8119(16) no .
C20 C23 2.8268(16) no .
C21 C24 2.8247(16) no .
C21 C29 3.1530(18) no .
C25 C28 2.7257(18) no .
C26 C29 2.8158(15) no .
C27 C30 2.8270(17) no .
C1 C4 3.3260(16) no 1_565
C1 C13 3.5737(16) no 1_545
C2 C13 3.3773(15) no 1_545
C3 C7 3.5443(16) no 1_545
C3 C8 3.4666(17) no 1_545
C4 C1 3.3260(16) no 1_545
C4 C5 3.5962(16) no 2_545
C5 C4 3.5962(16) no 2_555
C7 C3 3.5443(16) no 1_565
C8 C3 3.4666(17) no 1_565
C13 C1 3.5737(16) no 1_565
C13 C2 3.3773(15) no 1_565
C15 C22 3.5667(17) no 2_655
C21 C25 3.5901(15) no 1_565
C22 C15 3.5667(17) no 2_645
C22 C25 3.4209(15) no 1_565
C23 C25 3.3908(16) no 1_565
C24 C25 3.5327(16) no 1_565
C25 C21 3.5901(15) no 1_545
C25 C22 3.4209(15) no 1_545
C25 C23 3.3908(16) no 1_545
C25 C24 3.5327(16) no 1_545
C28 C28 3.5134(17) no 3_646
C1 H3A 3.2526(10) no .
C1 H5A 3.2582(11) no .
C1 H7A 2.5795(12) no .
C1 H19A 3.5023(10) no .
C1 H25A 2.6005(9) no .
H1A C3 3.2398(10) no .
H1A C5 3.2441(12) no .
H1A C7 2.4997(12) no .
H1A H7A 2.1508(2) no .
H1A C12 2.5559(11) no .
H1A H13A 2.7902(2) no .
H1A C19 3.5369(11) no .
H1A H19A 2.6529(2) no .
H1A C25 2.4663(10) no .
H1A H25A 2.2000(2) no .
H1A C26 2.5296(11) no .
H1A C30 3.5528(10) no .
C2 H4A 3.2702(12) no .
C2 H7A 2.5956(11) no .
C2 H11A 2.7678(10) no .
C3 H5A 3.2941(11) no .
C3 H11A 3.0013(11) no .
H3A H4A 2.3340(2) no .
H3A C5 3.2932(11) no .
H3A C11 3.0300(12) no .
H3A H11A 2.6139(2) no .
H3A C12 2.7882(11) no .
H4A H5A 2.3372(2) no .
H4A C6 3.2656(10) no .
C5 H27A 3.0634(12) no .
H5A C26 2.8027(11) no .
H5A C27 3.1187(11) no .
H5A H27A 2.7426(3) no .
C6 H25A 2.5777(10) no .
C6 H27A 2.7842(12) no .
C7 H9A 3.2570(11) no .
C7 H11A 3.2539(10) no .
C7 H13A 2.5211(10) no .
C7 H19A 3.5992(10) no .
H7A C9 3.2417(10) no .
H7A C11 3.2405(11) no .
H7A C13 2.5637(11) no .
H7A H13A 2.2567(3) no .
H7A C18 2.5741(11) no .
H7A H19A 2.8890(3) no .
H7A H25A 3.2072(4) no .
C8 H10A 3.2690(10) no .
C8 H13A 2.5321(11) no .
C8 H17A 2.8101(13) no .
C9 H11A 3.2867(12) no .
C9 H17A 3.1223(12) no .
H9A H10A 2.3383(2) no .
H9A C11 3.2877(12) no .
H9A C17 3.0977(11) no .
H9A H17A 2.7540(3) no .
H9A C18 2.7796(9) no .
H10A H11A 2.3374(2) no .
H10A C12 3.2757(10) no .
C13 H15A 3.2528(11) no .
C13 H17A 3.2541(12) no .
C13 H19A 2.4098(11) no .
H13A C15 3.2376(13) no .
H13A C17 3.2371(13) no .
H13A C19 2.4652(10) no .
H13A H19A 1.90290(17) no .
H13A C24 2.5962(9) no .
H13A H25A 3.4462(3) no .
C14 H16A 3.2710(12) no .
C14 H19A 2.5532(12) no .
C14 H23A 2.7924(10) no .
C15 H17A 3.2938(10) no .
C15 H23A 2.9422(11) no .
H15A H16A 2.3347(3) no .
H15A C17 3.2923(10) no .
H15A C23 2.9246(12) no .
H15A H23A 2.4567(3) no .
H15A C24 2.7693(12) no .
H16A H17A 2.33886(19) no .
H16A C18 3.2645(11) no .
C19 H21A 3.2467(11) no .
C19 H23A 3.2491(12) no .
C19 H25A 2.5420(11) no .
H19A C21 3.2316(10) no .
H19A C23 3.2337(11) no .
H19A C25 2.4095(12) no .
H19A H25A 1.9602(2) no .
H19A C30 2.5448(12) no .
C20 H22A 3.2679(11) no .
C20 H25A 2.6160(11) no .
C20 H29A 2.7505(12) no .
C21 H23A 3.2920(12) no .
C21 H29A 2.9065(13) no .
H21A H22A 2.33234(18) no .
H21A C23 3.2917(12) no .
H21A C29 2.9600(12) no .
H21A H29A 2.4813(2) no .
H21A C30 2.7939(10) no .
H22A H23A 2.3335(3) no .
H22A C24 3.2682(10) no .
C25 H27A 3.2550(12) no .
C25 H29A 3.2497(11) no .
H25A C27 3.2379(13) no .
H25A C29 3.2339(12) no .
C26 H28A 3.2643(12) no .
C27 H29A 3.2876(11) no .
H27A H28A 2.33437(19) no .
H27A C29 3.2897(12) no .
H28A H29A 2.33508(18) no .
H28A C30 3.2702(13) no .
C1 H4A 2.8628(11) no 1_565
C1 H4A 3.2858(12) no 2_555
C1 H13A 3.1241(11) no 1_545
H1A C3 3.5584(11) no 1_565
H1A C4 2.8034(11) no 1_565
H1A H4A 2.6063(2) no 1_565
H1A C5 3.1246(12) no 1_565
H1A H5A 3.1459(3) no 1_565
C2 H4A 3.2159(12) no 1_565
C2 H4A 3.4533(12) no 2_555
C2 H13A 2.9834(11) no 1_545
C3 H1A 3.5584(11) no 1_545
C3 H4A 3.1999(12) no 2_555
C3 H5A 3.4458(11) no 2_555
C3 H13A 3.0530(10) no 1_545
C3 H27A 3.5984(10) no 2_545
H3A H5A 3.5230(3) no 2_555
H3A C7 3.3795(11) no 1_545
H3A C8 3.2172(13) no 1_545
H3A C9 3.0919(13) no 1_545
H3A H9A 3.5381(4) no 1_545
H3A C10 3.1044(12) no 1_545
H3A H10A 3.5933(4) no 1_545
H3A C11 3.1931(12) no 1_545
H3A C12 3.3251(11) no 1_545
H3A H13A 3.5211(4) no 1_545
H3A C27 3.3188(12) no 2_545
H3A H27A 2.8446(3) no 2_545
C4 H1A 2.8034(11) no 1_545
C4 H4A 2.8179(12) no 2_555
C4 H13A 3.2303(13) no 1_545
H4A C1 2.8628(11) no 1_545
H4A C1 3.2858(12) no 2_545
H4A H1A 2.6063(2) no 1_545
H4A C2 3.2159(12) no 1_545
H4A C2 3.4533(12) no 2_545
H4A C3 3.1999(12) no 2_545
H4A C4 2.8179(12) no 2_545
H4A H4A 3.2116(3) no 2_545
H4A H4A 3.2116(3) no 2_555
H4A C5 2.7275(12) no 2_545
H4A H5A 3.1038(3) no 2_545
H4A C6 2.9874(11) no 2_545
H4A C12 3.3657(12) no 1_545
H4A H27A 3.5624(3) no 2_545
C5 H1A 3.1246(12) no 1_545
C5 H4A 2.7275(12) no 2_555
C5 H13A 3.3485(13) no 1_545
C5 H19A 3.5560(13) no 1_545
H5A H1A 3.1459(3) no 1_545
H5A C3 3.4458(11) no 2_545
H5A H3A 3.5230(3) no 2_545
H5A H4A 3.1038(3) no 2_555
H5A H11A 3.3399(3) no 2_545
H5A C25 3.3601(11) no 1_545
H5A C26 3.3393(11) no 1_545
H5A C27 3.4727(12) no 1_545
H5A C28 3.5658(11) no 1_545
H5A C29 3.4874(10) no 1_545
H5A C30 3.3720(10) no 1_545
C6 H4A 2.9874(11) no 2_555
C6 H13A 3.3076(12) no 1_545
C7 H3A 3.3795(11) no 1_565
H7A C13 3.1684(11) no 1_545
H7A H13A 3.4483(4) no 1_545
H7A C14 3.2035(10) no 1_545
H7A C15 3.3958(12) no 1_545
H7A C16 3.5916(13) no 1_545
H7A C18 3.5217(11) no 1_545
C8 H3A 3.2172(13) no 1_565
C8 H17A 3.1321(13) no 3_655
C9 H3A 3.0919(13) no 1_565
C9 H16A 3.4025(12) no 3_655
C9 H17A 3.3536(13) no 3_655
C9 H21A 3.0949(10) no 4_454
C9 H22A 3.1531(11) no 4_454
H9A H3A 3.5381(4) no 1_565
H9A H16A 2.8057(3) no 3_665
H9A H17A 3.4088(3) no 3_655
H9A C21 3.0825(10) no 4_454
H9A H21A 2.4373(2) no 4_454
H9A C22 3.1777(11) no 4_454
H9A H22A 2.6142(3) no 4_454
C10 H3A 3.1044(12) no 1_565
C10 H16A 3.3860(13) no 3_655
C10 H21A 3.5724(12) no 4_444
C10 H21A 3.2305(12) no 4_454
C10 H22A 3.2767(13) no 4_454
C10 H27A 3.5757(13) no 2_555
C10 H29A 3.4300(11) no 4_444
H10A H3A 3.5933(4) no 1_565
H10A H16A 3.5452(3) no 3_655
H10A C21 3.1946(12) no 4_454
H10A H21A 3.2853(4) no 4_444
H10A H21A 2.7199(3) no 4_454
H10A C22 3.2477(12) no 4_454
H10A H22A 2.8236(3) no 4_454
H10A H27A 3.4967(3) no 2_555
H10A C28 3.4725(13) no 4_444
H10A C29 2.8889(11) no 4_444
H10A H29A 2.8499(2) no 4_444
H10A C30 3.1939(10) no 4_444
C11 H3A 3.1931(12) no 1_565
C11 H21A 3.5431(12) no 4_444
C11 H27A 3.3510(12) no 2_555
C11 H29A 3.3368(10) no 4_444
H11A H5A 3.3399(3) no 2_555
H11A H21A 3.2812(4) no 4_444
H11A H27A 3.0589(2) no 2_555
H11A C29 3.3562(10) no 4_444
H11A H29A 2.6789(3) no 4_444
C12 H3A 3.3251(11) no 1_565
C12 H4A 3.3657(12) no 1_565
C13 H7A 3.1684(11) no 1_565
H13A C1 3.1241(11) no 1_565
H13A C2 2.9834(11) no 1_565
H13A C3 3.0530(10) no 1_565
H13A H3A 3.5211(4) no 1_565
H13A C4 3.2303(13) no 1_565
H13A C5 3.3485(13) no 1_565
H13A C6 3.3076(12) no 1_565
H13A H7A 3.4483(4) no 1_565
C14 H7A 3.2035(10) no 1_565
C14 H22A 3.5552(12) no 2_645
C14 H23A 3.1011(10) no 2_645
C14 H25A 3.4275(12) no 1_565
C15 H7A 3.3958(12) no 1_565
C15 H22A 2.9456(12) no 2_645
C15 H23A 3.0446(10) no 2_645
H15A C19 3.3019(11) no 2_655
H15A C20 3.2003(11) no 2_655
H15A C21 2.9210(13) no 2_655
H15A H21A 3.3821(3) no 2_655
H15A C22 2.7869(12) no 2_655
H15A H22A 3.0799(3) no 2_645
H15A H22A 3.1675(3) no 2_655
H15A C23 3.5319(11) no 2_645
H15A C23 2.9921(11) no 2_655
H15A H23A 2.8549(3) no 2_645
H15A H23A 3.4774(4) no 2_655
H15A C24 3.2767(10) no 2_655
C16 H7A 3.5916(13) no 1_565
C16 H17A 3.2227(11) no 3_665
C16 H22A 2.9607(11) no 2_645
H16A C9 3.4025(12) no 3_655
H16A H9A 2.8057(3) no 3_665
H16A C10 3.3860(13) no 3_655
H16A H10A 3.5452(3) no 3_655
H16A C17 3.4691(10) no 3_665
H16A H17A 2.8437(2) no 3_665
H16A C21 3.2165(11) no 2_655
H16A H21A 2.9771(3) no 2_655
H16A C22 3.4815(11) no 2_655
H16A H22A 3.1450(3) no 2_645
H16A H22A 3.4143(3) no 2_655
C17 H16A 3.4691(10) no 3_665
C17 H17A 3.0742(12) no 3_655
C17 H17A 3.2952(12) no 3_665
C17 H22A 3.5269(11) no 2_645
H17A C8 3.1321(13) no 3_655
H17A C9 3.3536(13) no 3_655
H17A H9A 3.4088(3) no 3_655
H17A C16 3.2227(11) no 3_665
H17A H16A 2.8437(2) no 3_665
H17A C17 3.0742(12) no 3_655
H17A C17 3.2952(12) no 3_665
H17A H17A 2.6121(3) no 3_655
H17A H17A 3.0232(4) no 3_665
H17A C18 3.3223(12) no 3_655
C18 H7A 3.5217(11) no 1_565
C18 H17A 3.3223(12) no 3_655
C19 H15A 3.3019(11) no 2_645
C19 H23A 3.5865(12) no 1_545
C19 H25A 3.2401(12) no 1_565
H19A C5 3.5560(13) no 1_565
H19A H23A 3.4705(3) no 1_545
C20 H15A 3.2003(11) no 2_645
C20 H25A 3.5966(11) no 1_565
C21 H9A 3.0825(10) no 4_555
C21 H10A 3.1946(12) no 4_555
C21 H15A 2.9210(13) no 2_645
C21 H16A 3.2165(11) no 2_645
C21 H25A 3.5382(11) no 1_565
H21A C9 3.0949(10) no 4_555
H21A H9A 2.4373(2) no 4_555
H21A C10 3.5724(12) no 4_545
H21A C10 3.2305(12) no 4_555
H21A H10A 3.2853(4) no 4_545
H21A H10A 2.7199(3) no 4_555
H21A C11 3.5431(12) no 4_545
H21A H11A 3.2812(4) no 4_545
H21A H15A 3.3821(3) no 2_645
H21A H16A 2.9771(3) no 2_645
C22 H9A 3.1777(11) no 4_555
C22 H10A 3.2477(12) no 4_555
C22 H15A 2.7869(12) no 2_645
C22 H16A 3.4815(11) no 2_645
C22 H25A 3.1432(11) no 1_565
H22A C9 3.1531(11) no 4_555
H22A H9A 2.6142(3) no 4_555
H22A C10 3.2767(13) no 4_555
H22A H10A 2.8236(3) no 4_555
H22A C14 3.5552(12) no 2_655
H22A C15 2.9456(12) no 2_655
H22A H15A 3.1675(3) no 2_645
H22A H15A 3.0799(3) no 2_655
H22A C16 2.9607(11) no 2_655
H22A H16A 3.4143(3) no 2_645
H22A H16A 3.1450(3) no 2_655
H22A C17 3.5269(11) no 2_655
C23 H15A 2.9921(11) no 2_645
C23 H15A 3.5319(11) no 2_655
C23 H23A 3.1602(12) no 2_645
C23 H25A 2.7534(11) no 1_565
H23A C14 3.1011(10) no 2_655
H23A C15 3.0446(10) no 2_655
H23A H15A 3.4774(4) no 2_645
H23A H15A 2.8549(3) no 2_655
H23A C19 3.5865(12) no 1_565
H23A H19A 3.4705(3) no 1_565
H23A C23 3.1602(12) no 2_655
H23A H23A 3.2437(3) no 2_645
H23A H23A 3.2437(3) no 2_655
H23A C24 2.9636(11) no 2_655
H23A H25A 3.0624(3) no 1_565
C24 H15A 3.2767(10) no 2_645
C24 H23A 2.9636(11) no 2_645
C24 H25A 2.8037(11) no 1_565
C25 H5A 3.3601(11) no 1_565
H25A C14 3.4275(12) no 1_545
H25A C19 3.2401(12) no 1_545
H25A C20 3.5966(11) no 1_545
H25A C21 3.5382(11) no 1_545
H25A C22 3.1432(11) no 1_545
H25A C23 2.7534(11) no 1_545
H25A H23A 3.0624(3) no 1_545
H25A C24 2.8037(11) no 1_545
C26 H5A 3.3393(11) no 1_565
C27 H3A 3.3188(12) no 2_555
C27 H5A 3.4727(12) no 1_565
C27 H28A 3.0191(11) no 3_646
H27A C3 3.5984(10) no 2_555
H27A H3A 2.8446(3) no 2_555
H27A H4A 3.5624(3) no 2_555
H27A C10 3.5757(13) no 2_545
H27A H10A 3.4967(3) no 2_545
H27A C11 3.3510(12) no 2_545
H27A H11A 3.0589(2) no 2_545
H27A C28 3.4502(11) no 3_646
H27A H28A 2.7993(3) no 3_646
C28 H5A 3.5658(11) no 1_565
C28 H10A 3.4725(13) no 4_545
C28 H27A 3.4502(11) no 3_646
C28 H28A 2.9404(12) no 3_646
C28 H28A 3.3998(13) no 3_656
C28 H29A 3.2017(14) no 3_656
H28A C27 3.0191(11) no 3_646
H28A H27A 2.7993(3) no 3_646
H28A C28 2.9404(12) no 3_646
H28A C28 3.3998(13) no 3_656
H28A H28A 2.5986(3) no 3_646
H28A H28A 3.0749(4) no 3_656
H28A C29 3.0912(12) no 3_656
H28A H29A 2.44418(18) no 3_656
C29 H5A 3.4874(10) no 1_565
C29 H10A 2.8889(11) no 4_545
C29 H11A 3.3562(10) no 4_545
C29 H28A 3.0912(12) no 3_656
H29A C10 3.4300(11) no 4_545
H29A H10A 2.8499(2) no 4_545
H29A C11 3.3368(10) no 4_545
H29A H11A 2.6789(3) no 4_545
H29A C28 3.2017(14) no 3_656
H29A H28A 2.44418(18) no 3_656
C30 H5A 3.3720(10) no 1_565
C30 H10A 3.1939(10) no 4_545

loop_
_geom_torsion_atom_site_label_1
_geom_torsion_atom_site_label_2
_geom_torsion_atom_site_label_3
_geom_torsion_atom_site_label_4
_geom_torsion
_geom_torsion_publ_flag
C2 C1 C6 C5 -2.70(16) no
C2 C1 C6 C26 179.99(9) no
C6 C1 C2 C3 3.94(16) no
C6 C1 C2 C12 -176.77(9) no
C1 C2 C3 C4 -2.21(15) no
C1 C2 C12 C7 30.94(14) no
C1 C2 C12 C11 -142.47(10) no
C3 C2 C12 C7 -149.84(10) no
C3 C2 C12 C11 36.75(17) no
C12 C2 C3 C4 178.58(9) no
C2 C3 C4 C5 -0.57(17) no
C3 C4 C5 C6 1.85(17) no
C4 C5 C6 C1 -0.26(16) no
C4 C5 C6 C26 176.68(10) no
C1 C6 C26 C25 -35.07(13) no
C1 C6 C26 C27 134.86(10) no
C5 C6 C26 C25 147.91(11) no
C5 C6 C26 C27 -42.15(16) no
C8 C7 C12 C2 -165.39(10) no
C8 C7 C12 C11 8.56(17) no
C12 C7 C8 C9 -8.88(17) no
C12 C7 C8 C18 165.41(10) no
C7 C8 C9 C10 2.73(17) no
C7 C8 C18 C13 -35.22(14) no
C7 C8 C18 C17 142.02(10) no
C9 C8 C18 C13 138.53(11) no
C9 C8 C18 C17 -44.23(18) no
C18 C8 C9 C10 -170.94(10) no
C8 C9 C10 C11 3.26(18) no
C9 C10 C11 C12 -3.56(18) no
C10 C11 C12 C2 171.27(10) no
C10 C11 C12 C7 -2.15(17) no
C14 C13 C18 C8 168.82(9) no
C14 C13 C18 C17 -8.71(15) no
C18 C13 C14 C15 8.14(15) no
C18 C13 C14 C24 -167.73(9) no
C13 C14 C15 C16 -1.87(15) no
C13 C14 C24 C19 17.71(14) no
C13 C14 C24 C23 -161.69(9) no
C15 C14 C24 C19 -157.78(10) no
C15 C14 C24 C23 22.82(17) no
C24 C14 C15 C16 173.65(9) no
C14 C15 C16 C17 -3.43(16) no
C15 C16 C17 C18 2.88(17) no
C16 C17 C18 C8 -174.22(9) no
C16 C17 C18 C13 2.96(15) no
C20 C19 C24 C14 -176.08(9) no
C20 C19 C24 C23 3.37(16) no
C24 C19 C20 C21 -2.75(16) no
C24 C19 C20 C30 172.41(9) no
C19 C20 C21 C22 0.24(15) no
C19 C20 C30 C25 22.12(13) no
C19 C20 C30 C29 -148.39(9) no
C21 C20 C30 C25 -163.25(10) no
C21 C20 C30 C29 26.24(16) no
C30 C20 C21 C22 -174.36(9) no
C20 C21 C22 C23 1.48(17) no
C21 C22 C23 C24 -0.84(17) no
C22 C23 C24 C14 177.93(9) no
C22 C23 C24 C19 -1.47(15) no
C26 C25 C30 C20 -161.71(8) no
C26 C25 C30 C29 9.47(14) no
C30 C25 C26 C6 160.64(8) no
C30 C25 C26 C27 -10.13(14) no
C6 C26 C27 C28 -166.59(9) no
C25 C26 C27 C28 3.26(14) no
C26 C27 C28 C29 3.71(16) no
C27 C28 C29 C30 -4.36(17) no
C28 C29 C30 C20 168.62(9) no
C28 C29 C30 C25 -2.01(14) no
